data_4064790
loop_
_publ_author_name
'Xiao, Tianpengfei'
'Hao, Peng'
'Kehr, Gerald'
'Hao, Xiang'
'Erker, Gerhard'
'Sun, Wen-Hua'

_publ_section_title
;
 Dichlorocobalt(II) Complexes Ligated by Bidentate
 8-(Benzoimidazol-2-yl)quinolines: Synthesis, Characterization, and
 Catalytic Behavior toward Ethylene
;
_journal_issue 18
_journal_name_full Organometallics
_journal_page_first 4847
_journal_paper_doi 10.1021/om2003392
_journal_volume 30
_journal_year 2011
_chemical_formula_sum 'C18 H15 Cl2 Co N3'
_chemical_formula_weight 403.16
_chemical_name_systematic
; 
 ? 
;
_space_group_IT_number 14
_symmetry_cell_setting monoclinic
_symmetry_space_group_name_Hall '-P 2yn'
_symmetry_space_group_name_H-M 'P 1 21/n 1'
_atom_sites_solution_hydrogens geom
_atom_sites_solution_primary direct
_atom_sites_solution_secondary difmap
_audit_creation_method SHELXL-97
_cell_angle_alpha 90.00
_cell_angle_beta 101.50(3)
_cell_angle_gamma 90.00
_cell_formula_units_Z 4
_cell_length_a 7.1634(14)
_cell_length_b 17.152(3)
_cell_length_c 13.660(3)
_cell_measurement_temperature 173(2)
_cell_volume 1644.7(6)
_computing_cell_refinement 'Bruker XSCANS'
_computing_data_collection 'Bruker XSCANS'
_computing_data_reduction 'Bruker SHELXTL'
_computing_molecular_graphics 'Bruker SHELXTL'
_computing_publication_material 'Bruker SHELXTL'
_computing_structure_refinement 'SHELXL-97 (Sheldrick, 1997)'
_computing_structure_solution 'SHELXS-97 (Sheldrick, 1990)'
_diffrn_ambient_temperature 173(2)
_diffrn_measured_fraction_theta_full 1.000
_diffrn_measured_fraction_theta_max 1.000
_diffrn_measurement_device_type 'Bruker P4'
_diffrn_measurement_method '\w scans'
_diffrn_radiation_monochromator graphite
_diffrn_radiation_source 'fine-focus sealed tube'
_diffrn_radiation_type MoK\a
_diffrn_radiation_wavelength 0.71073
_diffrn_reflns_av_R_equivalents 0.0255
_diffrn_reflns_av_sigmaI/netI 0.0425
_diffrn_reflns_limit_h_max 9
_diffrn_reflns_limit_h_min -9
_diffrn_reflns_limit_k_max 22
_diffrn_reflns_limit_k_min -22
_diffrn_reflns_limit_l_max 17
_diffrn_reflns_limit_l_min -17
_diffrn_reflns_number 7156
_diffrn_reflns_theta_full 27.48
_diffrn_reflns_theta_max 27.48
_diffrn_reflns_theta_min 1.93
_exptl_absorpt_coefficient_mu 1.372
_exptl_absorpt_correction_T_max 0.6837
_exptl_absorpt_correction_T_min 0.5772
_exptl_absorpt_correction_type empirical
_exptl_crystal_colour blue
_exptl_crystal_density_diffrn 1.628
_exptl_crystal_density_method 'not measured'
_exptl_crystal_description block
_exptl_crystal_F_000 820
_exptl_crystal_size_max 0.45
_exptl_crystal_size_mid 0.35
_exptl_crystal_size_min 0.30
_refine_diff_density_max 0.684
_refine_diff_density_min -0.616
_refine_diff_density_rms 0.107
_refine_ls_extinction_method none
_refine_ls_goodness_of_fit_ref 1.238
_refine_ls_hydrogen_treatment constr
_refine_ls_matrix_type full
_refine_ls_number_parameters 217
_refine_ls_number_reflns 3774
_refine_ls_number_restraints 0
_refine_ls_restrained_S_all 1.238
_refine_ls_R_factor_all 0.0763
_refine_ls_R_factor_gt 0.0581
_refine_ls_shift/su_max 0.000
_refine_ls_shift/su_mean 0.000
_refine_ls_structure_factor_coef Fsqd
_refine_ls_weighting_details 'calc w=1/[\s^2^(Fo^2^)+(0.0603P)^2^+1.6904P] where P=(Fo^2^+2Fc^2^)/3'
_refine_ls_weighting_scheme calc
_refine_ls_wR_factor_gt 0.1220
_refine_ls_wR_factor_ref 0.1345
_reflns_number_gt 3307
_reflns_number_total 3774
_reflns_threshold_expression >2sigma(I)
_cod_data_source_file om2003392_si_002.cif
_cod_data_source_block C2
_cod_depositor_comments
;
The following automatic conversions were performed:

'_symmetry_cell_setting' value 'Monoclinic' changed to 'monoclinic'
according to /home/saulius/struct/CIF-dictionaries/cif_core.dic
dictionary named 'cif_core.dic' version 2.4.1 from 2010-06-29.

Automatic conversion script
Id: cif_fix_values 1715 2011-07-08 13:25:40Z adriana 

 Adding full bibliography for 4064789--4064792.cif.
;
_cod_original_cell_volume 1644.6(6)
_cod_original_sg_symbol_H-M P2(1)/n
_cod_database_code 4064790

loop_
_symmetry_equiv_pos_as_xyz
'x, y, z'
'-x+1/2, y+1/2, -z+1/2'
'-x, -y, -z'
'x-1/2, -y-1/2, z-1/2'

loop_
_atom_site_label
_atom_site_type_symbol
_atom_site_fract_x
_atom_site_fract_y
_atom_site_fract_z
_atom_site_U_iso_or_equiv
_atom_site_adp_type
_atom_site_occupancy
_atom_site_symmetry_multiplicity
_atom_site_calc_flag
_atom_site_refinement_flags
Co Co 0.64076(7) 0.13038(3) 0.26848(4) 0.01701(15) Uani 1 1 d .
Cl2 Cl 0.55099(14) 0.23676(5) 0.34465(7) 0.0257(2) Uani 1 1 d .
Cl1 Cl 0.88739(13) 0.15900(5) 0.19562(7) 0.0229(2) Uani 1 1 d .
N1 N 0.6889(4) 0.04268(17) 0.3644(2) 0.0170(6) Uani 1 1 d .
N2 N 0.4383(4) 0.06968(17) 0.1688(2) 0.0169(6) Uani 1 1 d .
C8 C 0.5489(5) -0.0588(2) 0.2402(3) 0.0171(7) Uani 1 1 d .
C10 C 0.6298(5) -0.0299(2) 0.3417(3) 0.0171(7) Uani 1 1 d .
N3 N 0.6536(4) -0.07563(17) 0.4258(2) 0.0165(6) Uani 1 1 d .
C11 C 0.7369(5) -0.0289(2) 0.5062(3) 0.0173(7) Uani 1 1 d .
C7 C 0.5700(5) -0.1373(2) 0.2202(3) 0.0211(7) Uani 1 1 d .
H7A H 0.6540 -0.1678 0.2679 0.025 Uiso 1 1 calc R
C4 C 0.3414(5) -0.0492(2) 0.0748(3) 0.0191(7) Uani 1 1 d .
C2 C 0.2220(5) 0.0750(2) 0.0096(3) 0.0215(8) Uani 1 1 d .
H2A H 0.1442 0.1056 -0.0405 0.026 Uiso 1 1 calc R
C12 C 0.7951(5) -0.0456(2) 0.6077(3) 0.0225(8) Uani 1 1 d .
H12A H 0.7806 -0.0961 0.6339 0.027 Uiso 1 1 calc R
C16 C 0.7593(5) 0.0447(2) 0.4671(3) 0.0174(7) Uani 1 1 d .
C5 C 0.3551(5) -0.1304(2) 0.0635(3) 0.0245(8) Uani 1 1 d .
H5A H 0.2810 -0.1553 0.0066 0.029 Uiso 1 1 calc R
C15 C 0.8425(5) 0.1053(2) 0.5276(3) 0.0218(8) Uani 1 1 d .
H15A H 0.8598 0.1553 0.5009 0.026 Uiso 1 1 calc R
C3 C 0.2302(5) -0.0034(2) -0.0008(3) 0.0209(8) Uani 1 1 d .
H3A H 0.1607 -0.0277 -0.0593 0.025 Uiso 1 1 calc R
C6 C 0.4728(6) -0.1736(2) 0.1327(3) 0.0248(8) Uani 1 1 d .
H6A H 0.4892 -0.2277 0.1222 0.030 Uiso 1 1 calc R
C13 C 0.8751(5) 0.0155(2) 0.6678(3) 0.0259(8) Uani 1 1 d .
H13A H 0.9150 0.0070 0.7376 0.031 Uiso 1 1 calc R
C101 C 0.3296(6) 0.1977(2) 0.1039(3) 0.0253(8) Uani 1 1 d .
H10A H 0.4104 0.2133 0.1674 0.038 Uiso 1 1 calc R
H10B H 0.1992 0.2161 0.1014 0.038 Uiso 1 1 calc R
H10C H 0.3791 0.2205 0.0484 0.038 Uiso 1 1 calc R
C14 C 0.8993(5) 0.0898(2) 0.6288(3) 0.0251(8) Uani 1 1 d .
H14A H 0.9555 0.1302 0.6726 0.030 Uiso 1 1 calc R
C1 C 0.3296(5) 0.1108(2) 0.0953(3) 0.0180(7) Uani 1 1 d .
C100 C 0.6007(6) -0.1567(2) 0.4397(3) 0.0240(8) Uani 1 1 d .
H10D H 0.5448 -0.1797 0.3748 0.036 Uiso 1 1 calc R
H10E H 0.5074 -0.1584 0.4833 0.036 Uiso 1 1 calc R
H10F H 0.7143 -0.1863 0.4704 0.036 Uiso 1 1 calc R
C9 C 0.4422(5) -0.0106(2) 0.1624(3) 0.0161(7) Uani 1 1 d .

loop_
_atom_site_aniso_label
_atom_site_aniso_U_11
_atom_site_aniso_U_22
_atom_site_aniso_U_33
_atom_site_aniso_U_23
_atom_site_aniso_U_13
_atom_site_aniso_U_12
Co 0.0218(3) 0.0117(2) 0.0168(2) 0.00097(19) 0.00203(18) -0.00215(19)
Cl2 0.0388(5) 0.0164(4) 0.0222(5) -0.0018(3) 0.0066(4) 0.0015(4)
Cl1 0.0253(4) 0.0213(4) 0.0223(4) 0.0001(4) 0.0053(3) -0.0054(3)
N1 0.0208(14) 0.0128(14) 0.0173(14) -0.0006(11) 0.0035(11) 0.0003(11)
N2 0.0192(14) 0.0130(14) 0.0183(14) 0.0010(11) 0.0032(12) 0.0000(11)
C8 0.0167(16) 0.0169(17) 0.0178(17) 0.0007(14) 0.0035(13) -0.0022(13)
C10 0.0140(15) 0.0185(18) 0.0188(17) 0.0004(14) 0.0032(13) 0.0017(13)
N3 0.0182(14) 0.0133(14) 0.0184(14) 0.0033(11) 0.0044(11) 0.0007(11)
C11 0.0156(15) 0.0177(17) 0.0185(17) 0.0000(14) 0.0032(13) 0.0038(13)
C7 0.0273(18) 0.0143(17) 0.0217(18) 0.0018(14) 0.0049(15) 0.0028(14)
C4 0.0203(17) 0.0183(18) 0.0195(18) -0.0003(14) 0.0060(14) -0.0023(14)
C2 0.0209(17) 0.0227(19) 0.0199(18) 0.0076(15) 0.0013(14) -0.0001(15)
C12 0.0227(18) 0.025(2) 0.0209(18) 0.0060(15) 0.0060(15) 0.0056(15)
C16 0.0153(16) 0.0172(18) 0.0200(17) -0.0007(14) 0.0043(13) 0.0036(13)
C5 0.0289(19) 0.0196(19) 0.0238(19) -0.0048(16) 0.0024(15) -0.0034(16)
C15 0.0227(18) 0.0188(18) 0.0236(19) -0.0007(15) 0.0036(15) 0.0027(14)
C3 0.0180(17) 0.025(2) 0.0184(17) -0.0027(15) 0.0008(14) -0.0031(14)
C6 0.035(2) 0.0133(18) 0.0255(19) -0.0053(15) 0.0061(16) 0.0020(15)
C13 0.0270(19) 0.032(2) 0.0171(17) -0.0003(16) 0.0017(15) 0.0103(17)
C101 0.0287(19) 0.0185(19) 0.025(2) 0.0036(15) -0.0033(16) 0.0001(15)
C14 0.0233(18) 0.027(2) 0.0235(19) -0.0088(16) 0.0005(15) 0.0024(15)
C1 0.0167(16) 0.0161(18) 0.0214(18) 0.0021(14) 0.0042(14) 0.0014(13)
C100 0.034(2) 0.0141(17) 0.0253(19) 0.0026(15) 0.0101(16) -0.0050(15)
C9 0.0134(15) 0.0171(17) 0.0192(17) 0.0006(14) 0.0062(13) -0.0013(13)

loop_
_atom_type_symbol
_atom_type_description
_atom_type_scat_dispersion_real
_atom_type_scat_dispersion_imag
_atom_type_scat_source
C C 0.0033 0.0016 'International Tables Vol C Tables 4.2.6.8 and 6.1.1.4'
H H 0.0000 0.0000 'International Tables Vol C Tables 4.2.6.8 and 6.1.1.4'
N N 0.0061 0.0033 'International Tables Vol C Tables 4.2.6.8 and 6.1.1.4'
Cl Cl 0.1484 0.1585 'International Tables Vol C Tables 4.2.6.8 and 6.1.1.4'
Co Co 0.3494 0.9721 'International Tables Vol C Tables 4.2.6.8 and 6.1.1.4'

loop_
_geom_angle_atom_site_label_1
_geom_angle_atom_site_label_2
_geom_angle_atom_site_label_3
_geom_angle
N1 Co N2 93.44(12)
N1 Co Cl1 114.23(9)
N2 Co Cl1 109.22(9)
N1 Co Cl2 109.73(9)
N2 Co Cl2 119.01(9)
Cl1 Co Cl2 110.42(4)
C10 N1 C16 107.0(3)
C10 N1 Co 123.5(2)
C16 N1 Co 128.9(2)
C1 N2 C9 119.6(3)
C1 N2 Co 117.1(2)
C9 N2 Co 121.7(2)
C7 C8 C9 118.3(3)
C7 C8 C10 118.2(3)
C9 C8 C10 123.4(3)
N1 C10 N3 111.1(3)
N1 C10 C8 125.4(3)
N3 C10 C8 123.5(3)
C10 N3 C11 107.0(3)
C10 N3 C100 131.3(3)
C11 N3 C100 121.6(3)
C16 C11 N3 106.4(3)
C16 C11 C12 122.2(3)
N3 C11 C12 131.4(3)
C8 C7 C6 122.9(3)
C5 C4 C3 120.8(3)
C5 C4 C9 121.1(3)
C3 C4 C9 118.1(3)
C3 C2 C1 119.5(3)
C13 C12 C11 116.1(4)
C15 C16 C11 121.4(3)
C15 C16 N1 130.1(3)
C11 C16 N1 108.5(3)
C6 C5 C4 120.8(3)
C14 C15 C16 117.1(4)
C2 C3 C4 120.4(3)
C5 C6 C7 119.0(4)
C12 C13 C14 122.0(4)
C15 C14 C13 121.2(4)
N2 C1 C2 122.1(3)
N2 C1 C101 118.3(3)
C2 C1 C101 119.5(3)
N2 C9 C4 120.1(3)
N2 C9 C8 122.7(3)
C4 C9 C8 117.1(3)

loop_
_geom_bond_atom_site_label_1
_geom_bond_atom_site_label_2
_geom_bond_distance
Co N1 1.979(3)
Co N2 2.063(3)
Co Cl1 2.2482(11)
Co Cl2 2.2566(11)
N1 C10 1.331(5)
N1 C16 1.394(4)
N2 C1 1.342(4)
N2 C9 1.380(4)
C8 C7 1.388(5)
C8 C9 1.440(5)
C8 C10 1.478(5)
C10 N3 1.373(4)
N3 C11 1.394(5)
N3 C100 1.464(5)
C11 C16 1.393(5)
C11 C12 1.395(5)
C7 C6 1.404(5)
C4 C5 1.407(5)
C4 C3 1.411(5)
C4 C9 1.431(5)
C2 C3 1.355(5)
C2 C1 1.408(5)
C12 C13 1.384(6)
C16 C15 1.387(5)
C5 C6 1.355(5)
C15 C14 1.387(5)
C13 C14 1.406(6)
C101 C1 1.494(5)

loop_
_geom_torsion_atom_site_label_1
_geom_torsion_atom_site_label_2
_geom_torsion_atom_site_label_3
_geom_torsion_atom_site_label_4
_geom_torsion
N2 Co N1 C10 14.1(3)
Cl1 Co N1 C10 -98.8(3)
Cl2 Co N1 C10 136.6(3)
N2 Co N1 C16 -155.2(3)
Cl1 Co N1 C16 92.0(3)
Cl2 Co N1 C16 -32.6(3)
N1 Co N2 C1 167.0(3)
Cl1 Co N2 C1 -75.8(3)
Cl2 Co N2 C1 52.2(3)
N1 Co N2 C9 -27.9(3)
Cl1 Co N2 C9 89.2(3)
Cl2 Co N2 C9 -142.7(2)
C16 N1 C10 N3 1.6(4)
Co N1 C10 N3 -169.7(2)
C16 N1 C10 C8 -178.4(3)
Co N1 C10 C8 10.3(5)
C7 C8 C10 N1 152.4(4)
C9 C8 C10 N1 -30.4(5)
C7 C8 C10 N3 -27.6(5)
C9 C8 C10 N3 149.6(3)
N1 C10 N3 C11 -1.3(4)
C8 C10 N3 C11 178.7(3)
N1 C10 N3 C100 176.0(3)
C8 C10 N3 C100 -4.1(6)
C10 N3 C11 C16 0.5(4)
C100 N3 C11 C16 -177.1(3)
C10 N3 C11 C12 -178.6(4)
C100 N3 C11 C12 3.8(6)
C9 C8 C7 C6 -8.3(6)
C10 C8 C7 C6 169.1(3)
C16 C11 C12 C13 0.6(5)
N3 C11 C12 C13 179.5(4)
N3 C11 C16 C15 -178.7(3)
C12 C11 C16 C15 0.5(5)
N3 C11 C16 N1 0.5(4)
C12 C11 C16 N1 179.7(3)
C10 N1 C16 C15 177.8(4)
Co N1 C16 C15 -11.5(5)
C10 N1 C16 C11 -1.3(4)
Co N1 C16 C11 169.4(2)
C3 C4 C5 C6 175.1(4)
C9 C4 C5 C6 -3.8(6)
C11 C16 C15 C14 -1.1(5)
N1 C16 C15 C14 179.9(3)
C1 C2 C3 C4 1.8(6)
C5 C4 C3 C2 -178.2(4)
C9 C4 C3 C2 0.7(5)
C4 C5 C6 C7 5.0(6)
C8 C7 C6 C5 1.1(6)
C11 C12 C13 C14 -1.0(5)
C16 C15 C14 C13 0.7(5)
C12 C13 C14 C15 0.4(6)
C9 N2 C1 C2 -1.8(5)
Co N2 C1 C2 163.6(3)
C9 N2 C1 C101 -179.5(3)
Co N2 C1 C101 -14.1(4)
C3 C2 C1 N2 -1.3(6)
C3 C2 C1 C101 176.3(4)
C1 N2 C9 C4 4.3(5)
Co N2 C9 C4 -160.4(2)
C1 N2 C9 C8 -177.3(3)
Co N2 C9 C8 18.0(4)
C5 C4 C9 N2 175.1(3)
C3 C4 C9 N2 -3.8(5)
C5 C4 C9 C8 -3.4(5)
C3 C4 C9 C8 177.7(3)
C7 C8 C9 N2 -169.4(3)
C10 C8 C9 N2 13.4(5)
C7 C8 C9 C4 9.1(5)
C10 C8 C9 C4 -168.1(3)
